data_1530595
loop_
_publ_author_name
'Piret, P.'
'Deliens, M.'
'Piret-Meunier, J.'

_publ_section_title
;
 Occurrence and Crystal Structure of Kipushite, a New Copper-Zinc
 Phosphate from Kipushi, Zaire
;
_journal_name_full 'Canadian Mineralogist'
_journal_page_first 35
_journal_page_last 42
_journal_volume 23
_journal_year 1985
_chemical_formula_sum 'Cu5 H8 O15 P2 Zn'
_chemical_name_systematic 'Cu5 Zn (O H)6 (H2 O) (P O4)2'
_space_group_IT_number 14
_symmetry_space_group_name_Hall '-P 2ybc'
_symmetry_space_group_name_H-M 'P 1 21/c 1'
_cell_angle_alpha 90
_cell_angle_beta 96.77
_cell_angle_gamma 90
_cell_formula_units_Z 4
_cell_length_a 12.197
_cell_length_b 9.156
_cell_length_c 10.667
_cell_volume 1182.939
_citation_journal_id_ASTM CAMIA6
_cod_data_source_file Piret_CAMIA6_1985_1193.cif
_cod_data_source_block H8Cu5O15P2Zn1
_cod_original_formula_sum 'H8 Cu5 O15 P2 Zn1'
_cod_database_code 1530595

loop_
_symmetry_equiv_pos_as_xyz
x,y,z
-x,y+1/2,-z+1/2
-x,-y,-z
x,-y-1/2,z-1/2

loop_
_atom_site_label
_atom_site_type_symbol
_atom_site_fract_x
_atom_site_fract_y
_atom_site_fract_z
_atom_site_occupancy
_atom_site_U_iso_or_equiv
P1 P+5 0.0434 0.2771 0.1029 1 0.0
O11 O-2 0.1792 0.5953 0.5893 1 0.0
P2 P+5 0.4287 0.0872 0.201 1 0.0
O1 O-2 0.2483 0.432 0.3416 1 0.0
O15 O-2 -0.0266 0.1764 0.1749 1 0.0
O2 O-2 0.4462 0.5771 0.2957 1 0.0
Cu2 Cu+2 0.2745 0.266 0.4613 1 0.0
Cu1 Cu+2 0.3307 0.414 0.1945 1 0.0
O10 O-2 0.412 0.7286 0.5515 1 0.0
Cu3 Cu+2 0.328 0.5854 0.4483 1 0.0
Cu5 Cu+2 0.3118 0.9349 0.4345 1 0.0
O7 O-2 0.3755 0.4146 0.5608 1 0.0
O6 O-2 0.3937 0.2287 0.263 1 0.0
Cu4 Cu+2 0.3259 0.7639 0.1937 1 0.0
O3 O-2 0.2541 0.5889 0.1052 1 0.0
Zn1 Zn+2 0.0316 0.0943 0.3355 1 0.0
O14 O-2 -0.0221 0.2983 -0.029 1 0.0
O9 O-2 0.2547 0.7533 0.3492 1 0.0
O4 O-2 0.3821 0.3929 0.0266 1 0.0
O13 O-2 0.059 0.4239 0.1707 1 0.0
O8 O-2 0.1927 0.1114 0.3572 1 0.0
O12 O-2 0.3869 -0.0445 0.2735 1 0.0
O5 O-2 0.1568 0.209 0.095 1 0.0
